data_1545293
loop_
_publ_author_name
'Dalal, Aarti'
'Khanna, Radhika'
'Kumar, Parvin'
'Kamboj, Ramesh'

_publ_section_title
;
 Photo-reorganization of
 3-alkoxy-6-chloro-2-(benzo[b]thiophen-2-yl)-4H-chromen-4-ones: A Green
 and Convenient Synthesis of angular pentacyclics
;
_journal_name_full 'Photochem. Photobiol. Sci.'
_journal_paper_doi 10.1039/C6PP00476H
_journal_year 2017
_chemical_formula_sum 'C24 H15 Cl O3 S'
_chemical_formula_weight 418.87
_space_group_crystal_system monoclinic
_space_group_IT_number 14
_space_group_name_Hall '-P 2ybc'
_space_group_name_H-M_alt 'P 1 21/c 1'
_symmetry_space_group_name_Hall '-P 2ybc'
_symmetry_space_group_name_H-M 'P 1 21/c 1'
_atom_sites_solution_hydrogens geom
_audit_creation_method SHELXL-2014/7
_audit_update_record
;
2016-11-09 deposited with the CCDC.
2017-02-17 downloaded from the CCDC.
;
_cell_angle_alpha 90
_cell_angle_beta 117.15
_cell_angle_gamma 90
_cell_formula_units_Z 4
_cell_length_a 12.409(5)
_cell_length_b 14.149(5)
_cell_length_c 12.409(5)
_cell_measurement_temperature 298(2)
_cell_volume 1938.6(13)
_computing_structure_refinement 'SHELXL-2014/7 (Sheldrick, 2014)'
_diffrn_ambient_temperature 298(2)
_diffrn_measured_fraction_theta_full 0.763
_diffrn_measured_fraction_theta_max 0.791
_diffrn_radiation_type MoK\a
_diffrn_radiation_wavelength 0.71073
_diffrn_reflns_av_R_equivalents 0.0951
_diffrn_reflns_av_unetI/netI 0.3451
_diffrn_reflns_Laue_measured_fraction_full 0.763
_diffrn_reflns_Laue_measured_fraction_max 0.791
_diffrn_reflns_limit_h_max 15
_diffrn_reflns_limit_h_min -15
_diffrn_reflns_limit_k_max 18
_diffrn_reflns_limit_k_min -18
_diffrn_reflns_limit_l_max 16
_diffrn_reflns_limit_l_min -12
_diffrn_reflns_number 7473
_diffrn_reflns_point_group_measured_fraction_full 0.763
_diffrn_reflns_point_group_measured_fraction_max 0.791
_diffrn_reflns_theta_full 25.000
_diffrn_reflns_theta_max 28.511
_diffrn_reflns_theta_min 2.340
_exptl_absorpt_coefficient_mu 0.329
_exptl_crystal_density_diffrn 1.435
_exptl_crystal_F_000 864
_exptl_crystal_size_max 0.110
_exptl_crystal_size_mid 0.100
_exptl_crystal_size_min 0.090
_refine_diff_density_max 0.240
_refine_diff_density_min -0.275
_refine_diff_density_rms 0.057
_refine_ls_extinction_method none
_refine_ls_goodness_of_fit_ref 0.840
_refine_ls_hydrogen_treatment constr
_refine_ls_matrix_type full
_refine_ls_number_parameters 262
_refine_ls_number_reflns 3906
_refine_ls_number_restraints 0
_refine_ls_restrained_S_all 0.840
_refine_ls_R_factor_all 0.2719
_refine_ls_R_factor_gt 0.0695
_refine_ls_shift/su_max 0.000
_refine_ls_shift/su_mean 0.000
_refine_ls_structure_factor_coef Fsqd
_refine_ls_weighting_details 'w=1/[\s^2^(Fo^2^)+(0.0401P)^2^] where P=(Fo^2^+2Fc^2^)/3'
_refine_ls_weighting_scheme calc
_refine_ls_wR_factor_gt 0.1193
_refine_ls_wR_factor_ref 0.1630
_reflns_Friedel_coverage 0.000
_reflns_number_gt 1204
_reflns_number_total 3906
_reflns_threshold_expression 'I > 2\s(I)'
_cod_data_source_file c6pp00476h1.cif
_cod_data_source_block aarti
_cod_original_cell_volume 1938.5(13)
_cod_database_code 1545293
_shelx_shelxl_version_number 2014/7
_shelx_space_group_comment
;
The symmetry employed for this shelxl refinement is uniquely defined
by the following loop, which should always be used as a source of
symmetry information in preference to the above space-group names.
They are only intended as comments.
;
_shelx_estimated_absorpt_t_min 0.965
_shelx_estimated_absorpt_t_max 0.971

loop_
_space_group_symop_operation_xyz
'x, y, z'
'-x, y+1/2, -z+1/2'
'-x, -y, -z'
'x, -y-1/2, z-1/2'

loop_
_atom_site_label
_atom_site_type_symbol
_atom_site_fract_x
_atom_site_fract_y
_atom_site_fract_z
_atom_site_U_iso_or_equiv
_atom_site_adp_type
_atom_site_occupancy
_atom_site_site_symmetry_order
_atom_site_calc_flag
_atom_site_refinement_flags_posn
_atom_site_refinement_flags_adp
S1 S 0.60698(11) 0.33686(8) 0.54265(13) 0.0466(4) Uani 1 1 d . .
Cl1 Cl 0.20864(13) 0.53861(10) -0.20364(13) 0.0606(5) Uani 1 1 d . .
O3 O 0.6793(3) 0.60737(19) 0.4477(3) 0.0354(8) Uani 1 1 d . .
O2 O 0.5417(3) 0.39448(19) 0.2765(3) 0.0418(9) Uani 1 1 d . .
O1 O 0.5356(3) 0.6798(2) 0.2230(3) 0.0467(9) Uani 1 1 d . .
C16 C 0.7771(4) 0.4724(3) 0.5777(4) 0.0287(11) Uani 1 1 d . .
H16 H 0.8514 0.4810 0.5696 0.034 Uiso 1 1 calc R U
C19 C 0.7924(4) 0.6407(3) 0.6567(4) 0.0314(12) Uani 1 1 d . .
C10 C 0.7232(4) 0.3567(3) 0.6897(5) 0.0366(13) Uani 1 1 d . .
C15 C 0.8069(4) 0.4253(3) 0.6972(5) 0.0348(13) Uani 1 1 d . .
C2 C 0.4597(4) 0.5279(3) 0.1422(4) 0.0308(11) Uani 1 1 d . .
C1 C 0.5362(4) 0.5944(3) 0.2395(5) 0.0351(12) Uani 1 1 d . .
C7 C 0.4644(4) 0.4312(3) 0.1644(4) 0.0342(12) Uani 1 1 d . .
C17 C 0.7156(4) 0.5677(3) 0.5665(4) 0.0322(12) Uani 1 1 d . .
H17 H 0.6427 0.5577 0.5768 0.039 Uiso 1 1 calc R U
C18 C 0.6081(4) 0.5491(3) 0.3537(4) 0.0321(12) Uani 1 1 d . .
C20 C 0.7556(5) 0.6805(3) 0.7343(5) 0.0430(13) Uani 1 1 d . .
H20 H 0.6817 0.6627 0.7300 0.052 Uiso 1 1 calc R U
C9 C 0.6927(4) 0.4035(3) 0.4804(5) 0.0372(13) Uani 1 1 d . .
H9 H 0.7424 0.3590 0.4617 0.045 Uiso 1 1 calc R U
C3 C 0.3794(4) 0.5607(3) 0.0261(5) 0.0376(12) Uani 1 1 d . .
H3 H 0.3744 0.6249 0.0084 0.045 Uiso 1 1 calc R U
C4 C 0.3094(4) 0.4981(3) -0.0597(5) 0.0410(13) Uani 1 1 d . .
C6 C 0.3926(4) 0.3673(3) 0.0760(5) 0.0432(14) Uani 1 1 d . .
H6 H 0.3975 0.3029 0.0927 0.052 Uiso 1 1 calc R U
C8 C 0.6115(4) 0.4546(3) 0.3674(4) 0.0368(13) Uani 1 1 d . .
C12 C 0.8304(5) 0.3314(3) 0.9024(5) 0.0532(15) Uani 1 1 d . .
H12 H 0.8378 0.3007 0.9717 0.064 Uiso 1 1 calc R U
C14 C 0.9043(5) 0.4444(3) 0.8091(5) 0.0478(15) Uani 1 1 d . .
H14 H 0.9619 0.4888 0.8148 0.057 Uiso 1 1 calc R U
C24 C 0.9028(5) 0.6690(3) 0.6626(5) 0.0450(14) Uani 1 1 d . .
H24 H 0.9287 0.6433 0.6094 0.054 Uiso 1 1 calc R U
C21 C 0.8261(6) 0.7472(3) 0.8196(5) 0.0558(16) Uani 1 1 d . .
H21 H 0.8002 0.7732 0.8727 0.067 Uiso 1 1 calc R U
C22 C 0.9346(6) 0.7742(3) 0.8245(5) 0.0546(17) Uani 1 1 d . .
H22 H 0.9821 0.8193 0.8805 0.066 Uiso 1 1 calc R U
C13 C 0.9166(5) 0.3979(3) 0.9129(5) 0.0546(16) Uani 1 1 d . .
H13 H 0.9815 0.4112 0.9878 0.066 Uiso 1 1 calc R U
C23 C 0.9733(5) 0.7346(3) 0.7469(5) 0.0509(15) Uani 1 1 d . .
H23 H 1.0474 0.7525 0.7514 0.061 Uiso 1 1 calc R U
C11 C 0.7340(5) 0.3096(4) 0.7924(5) 0.0482(15) Uani 1 1 d . .
H11 H 0.6775 0.2643 0.7871 0.058 Uiso 1 1 calc R U
C5 C 0.3144(5) 0.4008(3) -0.0365(5) 0.0454(14) Uani 1 1 d . .
H5 H 0.2650 0.3592 -0.0970 0.054 Uiso 1 1 calc R U

loop_
_atom_site_aniso_label
_atom_site_aniso_U_11
_atom_site_aniso_U_22
_atom_site_aniso_U_33
_atom_site_aniso_U_23
_atom_site_aniso_U_13
_atom_site_aniso_U_12
S1 0.0470(8) 0.0337(6) 0.0449(8) 0.0088(6) 0.0085(7) -0.0087(6)
Cl1 0.0668(10) 0.0630(8) 0.0396(8) 0.0030(8) 0.0134(7) 0.0034(8)
O3 0.050(2) 0.0213(14) 0.0305(19) -0.0005(15) 0.0139(16) -0.0021(15)
O2 0.060(2) 0.0218(14) 0.041(2) -0.0031(16) 0.0202(19) -0.0028(17)
O1 0.061(2) 0.0227(17) 0.049(2) 0.0008(16) 0.0190(19) -0.0058(16)
C16 0.024(2) 0.027(2) 0.031(3) 0.001(2) 0.010(2) 0.000(2)
C19 0.041(3) 0.020(2) 0.033(3) 0.005(2) 0.017(2) 0.003(2)
C10 0.039(3) 0.025(2) 0.045(3) 0.005(2) 0.018(3) 0.002(2)
C15 0.039(3) 0.026(2) 0.035(3) -0.001(2) 0.013(3) 0.002(2)
C2 0.035(3) 0.028(2) 0.031(3) 0.003(2) 0.016(2) 0.006(2)
C1 0.042(3) 0.027(3) 0.040(3) -0.002(2) 0.022(3) -0.008(2)
C7 0.048(3) 0.023(2) 0.030(3) 0.001(2) 0.016(3) 0.003(2)
C17 0.049(3) 0.022(2) 0.034(3) -0.001(2) 0.026(3) -0.003(2)
C18 0.045(3) 0.019(2) 0.034(3) -0.005(2) 0.019(3) -0.003(2)
C20 0.057(3) 0.034(3) 0.049(3) -0.003(3) 0.033(3) 0.002(3)
C9 0.048(3) 0.020(2) 0.039(3) -0.005(2) 0.016(3) -0.002(2)
C3 0.047(3) 0.028(2) 0.041(3) -0.004(2) 0.023(3) -0.003(2)
C4 0.044(3) 0.045(3) 0.033(3) 0.003(3) 0.017(3) 0.004(3)
C6 0.059(4) 0.029(3) 0.042(4) -0.006(2) 0.024(3) -0.006(3)
C8 0.056(3) 0.027(2) 0.029(3) -0.008(2) 0.020(3) -0.001(2)
C12 0.079(4) 0.038(3) 0.042(4) 0.012(3) 0.027(3) 0.003(3)
C14 0.054(3) 0.030(3) 0.048(4) -0.001(3) 0.013(3) -0.006(2)
C24 0.060(4) 0.028(2) 0.053(4) -0.006(3) 0.031(3) -0.006(3)
C21 0.078(5) 0.042(3) 0.042(3) -0.011(3) 0.023(3) 0.002(3)
C22 0.061(4) 0.030(3) 0.049(4) -0.004(3) 0.004(3) -0.005(3)
C13 0.068(4) 0.037(3) 0.039(3) -0.002(3) 0.007(3) -0.006(3)
C23 0.051(4) 0.035(3) 0.062(4) -0.003(3) 0.022(3) -0.013(3)
C11 0.061(4) 0.036(3) 0.050(4) 0.006(3) 0.027(3) -0.001(3)
C5 0.057(4) 0.042(3) 0.036(3) -0.010(3) 0.019(3) -0.008(3)

loop_
_atom_type_symbol
_atom_type_description
_atom_type_scat_dispersion_real
_atom_type_scat_dispersion_imag
_atom_type_scat_source
C C 0.0033 0.0016 'International Tables Vol C Tables 4.2.6.8 and 6.1.1.4'
H H 0.0000 0.0000 'International Tables Vol C Tables 4.2.6.8 and 6.1.1.4'
O O 0.0106 0.0060 'International Tables Vol C Tables 4.2.6.8 and 6.1.1.4'
S S 0.1246 0.1234 'International Tables Vol C Tables 4.2.6.8 and 6.1.1.4'
Cl Cl 0.1484 0.1585 'International Tables Vol C Tables 4.2.6.8 and 6.1.1.4'

loop_
_geom_angle_atom_site_label_1
_geom_angle_atom_site_label_2
_geom_angle_atom_site_label_3
_geom_angle
C10 S1 C9 89.8(2)
C18 O3 C17 114.5(3)
C8 O2 C7 119.1(3)
C15 C16 C17 111.6(4)
C15 C16 C9 105.5(3)
C17 C16 C9 110.9(3)
C15 C16 H16 109.6
C17 C16 H16 109.6
C9 C16 H16 109.6
C20 C19 C24 118.8(4)
C20 C19 C17 120.5(4)
C24 C19 C17 120.7(5)
C11 C10 C15 121.1(5)
C11 C10 S1 124.5(4)
C15 C10 S1 114.4(4)
C14 C15 C10 118.9(5)
C14 C15 C16 127.4(4)
C10 C15 C16 113.6(4)
C7 C2 C3 118.3(4)
C7 C2 C1 120.6(4)
C3 C2 C1 121.1(4)
O1 C1 C18 124.0(4)
O1 C1 C2 122.5(4)
C18 C1 C2 113.5(4)
O2 C7 C6 116.8(4)
O2 C7 C2 121.1(4)
C6 C7 C2 122.1(4)
O3 C17 C19 106.9(3)
O3 C17 C16 110.3(4)
C19 C17 C16 114.8(4)
O3 C17 H17 108.2
C19 C17 H17 108.2
C16 C17 H17 108.2
C8 C18 O3 121.3(4)
C8 C18 C1 122.5(4)
O3 C18 C1 116.1(4)
C19 C20 C21 121.5(5)
C19 C20 H20 119.2
C21 C20 H20 119.2
C8 C9 C16 111.1(3)
C8 C9 S1 111.9(3)
C16 C9 S1 108.3(3)
C8 C9 H9 108.5
C16 C9 H9 108.5
S1 C9 H9 108.5
C4 C3 C2 119.4(4)
C4 C3 H3 120.3
C2 C3 H3 120.3
C3 C4 C5 121.9(5)
C3 C4 Cl1 119.6(4)
C5 C4 Cl1 118.5(4)
C5 C6 C7 118.7(4)
C5 C6 H6 120.6
C7 C6 H6 120.6
C18 C8 O2 123.0(4)
C18 C8 C9 124.7(4)
O2 C8 C9 112.3(4)
C11 C12 C13 121.9(5)
C11 C12 H12 119.0
C13 C12 H12 119.0
C15 C14 C13 120.8(5)
C15 C14 H14 119.6
C13 C14 H14 119.6
C23 C24 C19 120.2(5)
C23 C24 H24 119.9
C19 C24 H24 119.9
C22 C21 C20 119.0(6)
C22 C21 H21 120.5
C20 C21 H21 120.5
C21 C22 C23 120.3(5)
C21 C22 H22 119.8
C23 C22 H22 119.8
C12 C13 C14 118.7(5)
C12 C13 H13 120.6
C14 C13 H13 120.6
C24 C23 C22 120.2(5)
C24 C23 H23 119.9
C22 C23 H23 119.9
C12 C11 C10 118.6(5)
C12 C11 H11 120.7
C10 C11 H11 120.7
C6 C5 C4 119.6(5)
C6 C5 H5 120.2
C4 C5 H5 120.2

loop_
_geom_bond_atom_site_label_1
_geom_bond_atom_site_label_2
_geom_bond_distance
S1 C10 1.757(5)
S1 C9 1.835(5)
Cl1 C4 1.744(5)
O3 C18 1.371(5)
O3 C17 1.445(6)
O2 C8 1.361(5)
O2 C7 1.381(6)
O1 C1 1.226(5)
C16 C15 1.509(7)
C16 C17 1.525(6)
C16 C9 1.533(6)
C16 H16 0.9800
C19 C20 1.361(6)
C19 C24 1.396(6)
C19 C17 1.501(6)
C10 C11 1.389(7)
C10 C15 1.394(6)
C15 C14 1.390(7)
C2 C7 1.390(6)
C2 C3 1.406(7)
C2 C1 1.483(6)
C1 C18 1.436(7)
C7 C6 1.387(6)
C17 H17 0.9800
C18 C8 1.346(6)
C20 C21 1.390(7)
C20 H20 0.9300
C9 C8 1.488(7)
C9 H9 0.9800
C3 C4 1.352(6)
C3 H3 0.9300
C4 C5 1.403(7)
C6 C5 1.370(7)
C6 H6 0.9300
C12 C11 1.378(7)
C12 C13 1.385(7)
C12 H12 0.9300
C14 C13 1.390(8)
C14 H14 0.9300
C24 C23 1.374(7)
C24 H24 0.9300
C21 C22 1.374(8)
C21 H21 0.9300
C22 C23 1.376(8)
C22 H22 0.9300
C13 H13 0.9300
C23 H23 0.9300
C11 H11 0.9300
C5 H5 0.9300
